data_2000795
loop_
_publ_author_name
'Frydenvang, K.'
'Jensen, B.'
'Nielsen, K.'

_publ_section_title
;
 Structure of choline picrate
;
_journal_issue 7
_journal_name_full 'Acta Crystallographica Section C'
_journal_page_first 1343
_journal_page_last 1345
_journal_paper_doi 10.1107/S0108270191014610
_journal_volume 48
_journal_year 1992
_chemical_formula_moiety 'C5 H14 N1 O1,C6 H2 N3 O7'
_chemical_formula_sum 'C11 H16 N4 O8'
_chemical_formula_weight 332.2
_space_group_IT_number 14
_space_group_name_Hall '-P 2yn'
_space_group_name_H-M_alt 'P 1 21/n 1'
_symmetry_cell_setting monoclinic
_symmetry_space_group_name_Hall '-P 2yn'
_symmetry_space_group_name_H-M 'P 1 21/n 1'
_cell_angle_alpha 90
_cell_angle_beta 103.500(10)
_cell_angle_gamma 90
_cell_formula_units_Z 4
_cell_length_a 6.7895(9)
_cell_length_b 22.054(2)
_cell_length_c 9.7130(10)
_cell_volume 1414.2(3)
_diffrn_radiation_type Cu
_diffrn_radiation_wavelength 1.5418
_exptl_absorpt_coefficient_mu 1.116
_exptl_crystal_density_diffrn 1.561
_exptl_crystal_F_000 696
_cod_data_source_file ab0260.cif
_cod_data_source_block ab0260a
_cod_original_cell_volume 1414.2(5)
_cod_database_code 2000795

loop_
_space_group_symop_id
_space_group_symop_operation_xyz
1 x,y,z
2 -x+1/2,y+1/2,-z+1/2
3 -x,-y,-z
4 x+1/2,-y+1/2,z+1/2

loop_
_atom_site_label
_atom_site_fract_x
_atom_site_fract_y
_atom_site_fract_z
O4 .4383(2) .23339(4) -.05400(10)
C5 .2444(2) .25310(6) -.13060(10)
C6 .2051(2) .31654(6) -.08390(10)
N7 .1020(2) .32010(5) .03880(10)
C8 .2104(2) .28263(6) .16130(10)
C9 -.1142(2) .29968(6) -.00630(10)
C10 .1048(2) .38522(6) .08480(10)
C21 .2846(2) .06509(6) -.12720(10)
C22 .2023(2) .02199(6) -.23980(10)
C23 .1551(2) -.03724(6) -.22090(10)
C24 .1748(2) -.05805(6) -.08270(10)
C25 .2370(2) -.01983(6) .03250(10)
C26 .2868(2) .03943(6) .01150(10)
O21 .3510(2) .11557(4) -.15114(9)
N22 .1750(2) .04245(5) -.38610(10)
O221 .1035(2) .09327(4) -.41670(10)
O222 .2219(2) .00755(4) -.47176(9)
N24 .1234(2) -.12023(5) -.06010(10)
O241 .0789(2) -.15417(4) -.16380(10)
O242 .1254(2) -.13671(5) .06190(10)
N26 .3477(2) .07652(6) .13790(10)
O261 .3618(2) .05255(6) .25390(10)
O262 .3811(2) .13041(5) .12580(10)
H4 .439(3) .1929(8) -.056(2)
H51 .241(3) .2561(7) -.231(2)
H52 .142(3) .2239(7) -.114(2)
H61 .327(3) .3372(7) -.054(2)
H62 .123(3) .3370(7) -.160(2)
H91 -.168 .307 .078
H81 .136 .287 .238
H102 .026 .408 .003
H23 .108(2) -.0637(7) -.301(2)
H25 .245(2) -.0335(7) .1250(10)
H92 -.123 .258 -.032
H93 -.187 .324 -.083
H82 .346 .296 .194
H83 .211 .241 .135
H101 .240 .400 .111
H103 .044 .389 .163

loop_
_geom_angle_atom_site_label_1
_geom_angle_atom_site_label_2
_geom_angle_atom_site_label_3
_geom_angle
O4 C5 C6 109.40(10)
C5 C6 N7 115.40(10)
C6 N7 C8 111.40(10)
C6 N7 C9 110.77(9)
C6 N7 C10 107.80(10)
C8 N7 C9 109.50(10)
C8 N7 C10 108.79(9)
C9 N7 C10 108.60(10)
C22 C21 C26 111.10(10)
C22 C21 O21 122.50(10)
C26 C21 O21 126.50(10)
C21 C22 C23 125.60(10)
C21 C22 N22 117.90(10)
C23 C22 N22 116.40(10)
C22 C23 C24 118.10(10)
C23 C24 C25 121.30(10)
C23 C24 N24 119.10(10)
C25 C24 N24 119.60(10)
C24 C25 C26 119.80(10)
C21 C26 C25 123.70(10)
C21 C26 N26 120.10(10)
C25 C26 N26 116.10(10)
C22 N22 O221 118.00(10)
C22 N22 O222 118.20(10)
O221 N22 O222 123.90(10)
C24 N24 O241 118.30(10)
C24 N24 O242 118.40(10)
O241 N24 O242 123.30(10)
C26 N26 O261 118.60(10)
C26 N26 O262 119.40(10)
O261 N26 O262 122.10(10)

loop_
_geom_bond_atom_site_label_1
_geom_bond_atom_site_label_2
_geom_bond_distance
O4 C5 1.421(2)
C5 C6 1.514(2)
C6 N7 1.518(2)
N7 C8 1.494(2)
N7 C9 1.500(2)
N7 C10 1.503(2)
C21 C22 1.458(2)
C21 C26 1.458(2)
C22 C23 1.367(2)
C23 C24 1.395(2)
C24 C25 1.386(2)
C25 C26 1.378(2)
C21 O21 1.243(2)
C22 N22 1.462(2)
C24 N24 1.444(2)
C26 N26 1.453(2)
N22 O221 1.2310(10)
N22 O222 1.229(2)
N24 O241 1.2340(10)
N24 O242 1.2380(10)
N26 O261 1.228(2)
N26 O262 1.221(2)
O4 H4 0.89(2)
C5 H51 0.97(2)
C5 H52 0.99(2)
C6 H61 0.93(2)
C6 H62 0.940(10)
C8 H81 0.994
C8 H82 0.951
C8 H83 0.951
C9 H91 0.984
C9 H92 0.946
C9 H93 0.954
C10 H101 0.949
C10 H102 0.979
C10 H103 0.954
C23 H23 0.960(10)
C25 H25 0.940(10)
